data_2232098
loop_
_publ_author_name
'Reiss, Guido J.'

_publ_section_title
;
 7-Aminoheptylazanium iodide
;
_journal_coeditor_code WN2452
_journal_issue 10
_journal_name_full 'Acta Crystallographica Section E'
_journal_page_first o2684
_journal_page_last o2685
_journal_paper_doi 10.1107/S1600536811037329
_journal_volume 67
_journal_year 2011
_chemical_formula_iupac 'C7 H19 N2 +, I -'
_chemical_formula_moiety 'C7 H19 N2 +, I -'
_chemical_formula_sum 'C7 H19 I N2'
_chemical_formula_weight 258.14
_chemical_name_common
;
7-Aminoheptylazanium iodide
;
_chemical_name_systematic
;
7-Aminoheptylazanium iodide
;
_space_group_IT_number 4
_symmetry_cell_setting monoclinic
_symmetry_space_group_name_Hall 'P 2yb'
_symmetry_space_group_name_H-M 'P 1 21 1'
_atom_sites_solution_hydrogens geom
_atom_sites_solution_primary direct
_atom_sites_solution_secondary difmap
_audit_creation_method SHELXL-97
_cell_angle_alpha 90.00
_cell_angle_beta 95.2195(14)
_cell_angle_gamma 90.00
_cell_formula_units_Z 2
_cell_length_a 5.53418(8)
_cell_length_b 18.7308(3)
_cell_length_c 5.51570(8)
_cell_measurement_reflns_used 29947
_cell_measurement_temperature 290(2)
_cell_measurement_theta_max 32.6443
_cell_measurement_theta_min 3.2563
_cell_volume 569.385(15)
_computing_cell_refinement 'CrysAlis PRO (Oxford Diffraction, 2009)'
_computing_data_collection 'CrysAlis PRO (Oxford Diffraction, 2009)'
_computing_data_reduction 'CrysAlis PRO (Oxford Diffraction, 2009)'
_computing_molecular_graphics 'DIAMOND (Brandenburg, 2010)'
_computing_publication_material 'publCIF (Westrip, 2010)'
_computing_structure_refinement 'SHELXL97 (Sheldrick, 2008)'
_computing_structure_solution 'SHELXS97 (Sheldrick, 2008)'
_diffrn_ambient_temperature 290(2)
_diffrn_detector_area_resol_mean 16.2711
_diffrn_measured_fraction_theta_full 0.993
_diffrn_measured_fraction_theta_max 0.993
_diffrn_measurement_device_type 'Oxford Diffraction Xcalibur Eos'
_diffrn_measurement_method \w
_diffrn_radiation_monochromator 'Equatorial mounted graphite monochromator'
_diffrn_radiation_source 'fine-focus sealed tube'
_diffrn_radiation_type MoK\a
_diffrn_radiation_wavelength 0.71073
_diffrn_reflns_av_R_equivalents 0.0276
_diffrn_reflns_av_sigmaI/netI 0.0086
_diffrn_reflns_limit_h_max 6
_diffrn_reflns_limit_h_min -6
_diffrn_reflns_limit_k_max 23
_diffrn_reflns_limit_k_min -23
_diffrn_reflns_limit_l_max 6
_diffrn_reflns_limit_l_min -6
_diffrn_reflns_number 31566
_diffrn_reflns_theta_full 26.50
_diffrn_reflns_theta_max 26.50
_diffrn_reflns_theta_min 4.93
_diffrn_standards_decay_% 0
_exptl_absorpt_coefficient_mu 2.761
_exptl_absorpt_correction_T_max 0.543
_exptl_absorpt_correction_T_min 0.227
_exptl_absorpt_correction_type analytical
_exptl_absorpt_process_details
;
[CrysAlis PRO (Oxford Diffraction, 2009); analytical numeric absorption
correction using a multifaceted crystal model based on expressions derived
by Clark & Reid (1995)]
;
_exptl_crystal_colour colourless
_exptl_crystal_density_diffrn 1.506
_exptl_crystal_density_method 'not measured'
_exptl_crystal_description block
_exptl_crystal_F_000 256
_exptl_crystal_size_max 0.77
_exptl_crystal_size_mid 0.41
_exptl_crystal_size_min 0.24
_refine_diff_density_max 0.327
_refine_diff_density_min -0.476
_refine_ls_abs_structure_details 'Flack (1983), 1130 Friedel pairs'
_refine_ls_abs_structure_Flack -0.02(2)
_refine_ls_extinction_coef 0.0965(15)
_refine_ls_extinction_expression Fc^*^=kFc[1+0.001xFc^2^\l^3^/sin(2\q)]^-1/4^
_refine_ls_extinction_method 'SHELXL97 (Sheldrick, 2008)'
_refine_ls_goodness_of_fit_ref 1.025
_refine_ls_hydrogen_treatment mixed
_refine_ls_matrix_type full
_refine_ls_number_parameters 112
_refine_ls_number_reflns 2331
_refine_ls_number_restraints 6
_refine_ls_restrained_S_all 1.024
_refine_ls_R_factor_all 0.0174
_refine_ls_R_factor_gt 0.0173
_refine_ls_shift/su_max 0.001
_refine_ls_shift/su_mean 0.000
_refine_ls_structure_factor_coef Fsqd
_refine_ls_weighting_details 'calc w=1/[\s^2^(Fo^2^)+(0.0100P)^2^+0.4500P] where P=(Fo^2^+2Fc^2^)/3'
_refine_ls_weighting_scheme calc
_refine_ls_wR_factor_gt 0.0392
_refine_ls_wR_factor_ref 0.0393
_reflns_number_gt 2325
_reflns_number_total 2331
_reflns_threshold_expression I>2sigma(I)
_cod_data_source_file wn2452.cif
_cod_data_source_block I
_cod_original_sg_symbol_H-M 'P 21'
_cod_database_code 2232098
_cod_database_fobs_code 2232098

loop_
_symmetry_equiv_pos_as_xyz
'x, y, z'
'-x, y+1/2, -z'

loop_
_atom_site_type_symbol
_atom_site_label
_atom_site_fract_x
_atom_site_fract_y
_atom_site_fract_z
_atom_site_U_iso_or_equiv
_atom_site_adp_type
_atom_site_calc_flag
_atom_site_refinement_flags
_atom_site_occupancy
_atom_site_symmetry_multiplicity
I I1 0.09785(3) 0.252871(19) 0.24986(3) 0.06035(9) Uani d . 1 1
N N1 0.4322(6) 0.34300(16) 0.7843(6) 0.0548(7) Uani d D 1 1
H H11 0.330(8) 0.342(3) 0.653(6) 0.108(19) Uiso d D 1 1
H H12 0.335(7) 0.337(2) 0.905(6) 0.075(12) Uiso d D 1 1
C C1 0.5909(7) 0.40516(19) 0.8220(7) 0.0524(8) Uani d . 1 1
H H1A 0.7136 0.3956 0.9550 0.063 Uiso calc R 1 1
H H1B 0.4962 0.4458 0.8673 0.063 Uiso calc R 1 1
C C2 0.7123(7) 0.42306(16) 0.5974(7) 0.0486(7) Uani d . 1 1
H H2A 0.5885 0.4340 0.4667 0.058 Uiso calc R 1 1
H H2B 0.8003 0.3814 0.5490 0.058 Uiso calc R 1 1
C C3 0.8869(7) 0.48553(17) 0.6285(7) 0.0515(8) Uani d . 1 1
H H3A 0.7997 0.5269 0.6806 0.062 Uiso calc R 1 1
H H3B 1.0128 0.4742 0.7567 0.062 Uiso calc R 1 1
C C4 1.0042(7) 0.50457(18) 0.4032(7) 0.0527(8) Uani d . 1 1
H H4A 0.8785 0.5151 0.2739 0.063 Uiso calc R 1 1
H H4B 1.0945 0.4636 0.3528 0.063 Uiso calc R 1 1
C C5 1.1744(6) 0.56805(17) 0.4352(7) 0.0488(7) Uani d . 1 1
H H5A 1.0862 0.6083 0.4939 0.059 Uiso calc R 1 1
H H5B 1.3049 0.5565 0.5586 0.059 Uiso calc R 1 1
C C6 1.2828(7) 0.58973(17) 0.2052(7) 0.0533(8) Uani d . 1 1
H H6A 1.1515 0.5989 0.0803 0.064 Uiso calc R 1 1
H H6B 1.3756 0.5498 0.1506 0.064 Uiso calc R 1 1
C C7 1.4460(7) 0.65486(18) 0.2270(7) 0.0517(8) Uani d . 1 1
H H7A 1.5742 0.6471 0.3563 0.062 Uiso calc R 1 1
H H7B 1.5210 0.6612 0.0763 0.062 Uiso calc R 1 1
N N2 1.3108(5) 0.72044(13) 0.2795(5) 0.0463(6) Uani d D 1 1
H H21 1.416(6) 0.755(2) 0.249(6) 0.087(12) Uiso d D 1 1
H H22 1.196(5) 0.7290(18) 0.164(5) 0.066(12) Uiso d D 1 1
H H23 1.253(5) 0.7189(16) 0.427(4) 0.047(8) Uiso d D 1 1

loop_
_atom_site_aniso_label
_atom_site_aniso_U_11
_atom_site_aniso_U_22
_atom_site_aniso_U_33
_atom_site_aniso_U_12
_atom_site_aniso_U_13
_atom_site_aniso_U_23
I1 0.06054(12) 0.07533(14) 0.04638(11) -0.01293(14) 0.01147(7) 0.00061(17)
N1 0.0556(17) 0.0441(14) 0.067(2) -0.0089(14) 0.0171(17) 0.0002(13)
C1 0.061(2) 0.0411(17) 0.0565(19) -0.0083(15) 0.0117(17) -0.0083(14)
C2 0.0564(19) 0.0362(15) 0.055(2) -0.0084(13) 0.0130(16) -0.0013(13)
C3 0.057(2) 0.0381(16) 0.060(2) -0.0103(14) 0.0082(17) -0.0036(14)
C4 0.0567(19) 0.0385(15) 0.064(2) -0.0104(14) 0.0097(19) -0.0037(16)
C5 0.0537(19) 0.0380(16) 0.0556(19) -0.0085(13) 0.0102(16) -0.0005(13)
C6 0.062(2) 0.0372(16) 0.063(2) -0.0075(15) 0.0138(18) -0.0065(14)
C7 0.0499(18) 0.0391(16) 0.068(2) -0.0047(14) 0.0155(17) -0.0021(14)
N2 0.0582(16) 0.0370(11) 0.0448(14) 0.0007(12) 0.0106(12) 0.0018(10)

loop_
_atom_type_symbol
_atom_type_description
_atom_type_scat_dispersion_real
_atom_type_scat_dispersion_imag
_atom_type_scat_source
C C 0.0033 0.0016 'International Tables Vol C Tables 4.2.6.8 and 6.1.1.4'
H H 0.0000 0.0000 'International Tables Vol C Tables 4.2.6.8 and 6.1.1.4'
N N 0.0061 0.0033 'International Tables Vol C Tables 4.2.6.8 and 6.1.1.4'
I I -0.4742 1.8119 'International Tables Vol C Tables 4.2.6.8 and 6.1.1.4'

loop_
_geom_angle_atom_site_label_1
_geom_angle_atom_site_label_2
_geom_angle_atom_site_label_3
_geom_angle
C1 N1 H11 118(4)
C1 N1 H12 112(3)
H11 N1 H12 103(4)
N1 C1 C2 111.6(3)
N1 C1 H1A 109.3
C2 C1 H1A 109.3
N1 C1 H1B 109.3
C2 C1 H1B 109.3
H1A C1 H1B 108.0
C1 C2 C3 114.1(3)
C1 C2 H2A 108.7
C3 C2 H2A 108.7
C1 C2 H2B 108.7
C3 C2 H2B 108.7
H2A C2 H2B 107.6
C4 C3 C2 114.2(3)
C4 C3 H3A 108.7
C2 C3 H3A 108.7
C4 C3 H3B 108.7
C2 C3 H3B 108.7
H3A C3 H3B 107.6
C3 C4 C5 113.7(3)
C3 C4 H4A 108.8
C5 C4 H4A 108.8
C3 C4 H4B 108.8
C5 C4 H4B 108.8
H4A C4 H4B 107.7
C6 C5 C4 113.8(3)
C6 C5 H5A 108.8
C4 C5 H5A 108.8
C6 C5 H5B 108.8
C4 C5 H5B 108.8
H5A C5 H5B 107.7
C5 C6 C7 115.4(3)
C5 C6 H6A 108.4
C7 C6 H6A 108.4
C5 C6 H6B 108.4
C7 C6 H6B 108.4
H6A C6 H6B 107.5
N2 C7 C6 112.0(3)
N2 C7 H7A 109.2
C6 C7 H7A 109.2
N2 C7 H7B 109.2
C6 C7 H7B 109.2
H7A C7 H7B 107.9
C7 N2 H21 102(3)
C7 N2 H22 111(2)
H21 N2 H22 100(3)
C7 N2 H23 112.1(19)
H21 N2 H23 119(3)
H22 N2 H23 112(3)

loop_
_geom_bond_atom_site_label_1
_geom_bond_atom_site_label_2
_geom_bond_distance
N1 C1 1.462(4)
N1 H11 0.877(19)
N1 H12 0.898(19)
C1 C2 1.500(5)
C1 H1A 0.9700
C1 H1B 0.9700
C2 C3 1.517(4)
C2 H2A 0.9700
C2 H2B 0.9700
C3 C4 1.496(5)
C3 H3A 0.9700
C3 H3B 0.9700
C4 C5 1.517(4)
C4 H4A 0.9700
C4 H4B 0.9700
C5 C6 1.508(5)
C5 H5A 0.9700
C5 H5B 0.9700
C6 C7 1.516(5)
C6 H6A 0.9700
C6 H6B 0.9700
C7 N2 1.481(4)
C7 H7A 0.9700
C7 H7B 0.9700
N2 H21 0.90(2)
N2 H22 0.871(18)
N2 H23 0.901(18)

loop_
_geom_hbond_atom_site_label_D
_geom_hbond_atom_site_label_H
_geom_hbond_atom_site_label_A
_geom_hbond_site_symmetry_A
_geom_hbond_distance_DH
_geom_hbond_distance_HA
_geom_hbond_distance_DA
_geom_hbond_angle_DHA
N1 H11 I1 . 0.877(19) 2.98(4) 3.738(4) 145(5)
N1 H12 I1 1_556 0.898(19) 2.88(3) 3.706(3) 153(3)
N2 H21 N1 2_756 0.90(2) 1.87(3) 2.740(4) 164(5)
N2 H22 I1 2_655 0.871(18) 2.72(2) 3.579(3) 170(3)
N2 H23 I1 2_656 0.901(18) 2.83(2) 3.646(3) 152(2)

loop_
_geom_torsion_atom_site_label_1
_geom_torsion_atom_site_label_2
_geom_torsion_atom_site_label_3
_geom_torsion_atom_site_label_4
_geom_torsion
N1 C1 C2 C3 -177.8(3)
C1 C2 C3 C4 -178.7(3)
C2 C3 C4 C5 178.8(3)
C3 C4 C5 C6 -177.0(3)
C4 C5 C6 C7 177.6(3)
C5 C6 C7 N2 -65.4(4)

loop_
_cod_related_entry_id
_cod_related_entry_database
_cod_related_entry_code
1 ChemSpider 30657081
